data_4063470
loop_
_publ_author_name
'Ojo, Wilfried-Solo'
'P\'etillon, Fran\,cois Y.'
'Schollhammer, P.'
'Talarmin, Jean'

_publ_section_title
;
 Carbon--Sulfur and Carbon--Halogen Bond Cleavage of Acyclic or Cyclic
 Thioethers, Thiophenes, and Dihaloalkanes with the Trithiolato-Bridged
 Cation [Mo2Cp2(\m-SMe)3(MeCN)2]+
;
_journal_issue 2
_journal_name_full Organometallics
_journal_page_first 448
_journal_page_last 462
_journal_paper_doi 10.1021/om900901s
_journal_volume 29
_journal_year 2010
_chemical_formula_moiety
;
        C16 H25 Mo2 S4 1+, C24 H20 B 1-, H2 O
;
_chemical_formula_sum 'C40 H47 B Mo2 O S4'
_chemical_formula_weight 874.71
_chemical_name_systematic
;
 ?
;
_space_group_IT_number 14
_symmetry_cell_setting monoclinic
_symmetry_space_group_name_Hall '-P 2ybc'
_symmetry_space_group_name_H-M 'P 1 21/c 1'
_atom_sites_solution_hydrogens geom
_atom_sites_solution_primary direct
_atom_sites_solution_secondary difmap
_audit_conform_dict_location ftp://ftp.iucr.org/pub/cif_core.dic
_audit_conform_dict_name cif_core.dic
_audit_conform_dict_version 2.3
_audit_creation_date 2007-12-14T10:32:47-00:00
_audit_creation_method 'WinGX routine CIF_UPDATE'
_cell_angle_alpha 90
_cell_angle_beta 107.308(8)
_cell_angle_gamma 90
_cell_formula_units_Z 4
_cell_length_a 17.8598(12)
_cell_length_b 10.0786(6)
_cell_length_c 22.2717(19)
_cell_measurement_reflns_used 4358
_cell_measurement_temperature 170(2)
_cell_measurement_theta_max 18
_cell_measurement_theta_min 2.37
_cell_volume 3827.4(5)
_computing_cell_refinement
;
        CrysAlis RED, Oxford Diffraction Ltd.,
        Version 1.171.29.8 (release 17-03-2006 CrysAlis171 .NET)
        (compiled Mar 17 2006,10:57:34)
;
_computing_data_collection
;
        CrysAlis CCD, Oxford Diffraction Ltd.,
        Version 1.171.29.8 (release 17-03-2006 CrysAlis171 .NET)
        (compiled Mar 17 2006,10:57:34)
;
_computing_data_reduction
;
        CrysAlis RED, Oxford Diffraction Ltd.,
        Version 1.171.29.8 (release 17-03-2006 CrysAlis171 .NET)
        (compiled Mar 17 2006,10:57:34)
;
_computing_molecular_graphics 'ORTEP3 for Windows (Farrugia, 1997)'
_computing_structure_refinement 'SHELXL-97 (Sheldrick, 1997)'
_computing_structure_solution 'SHELXS-97 (Sheldrick, 1997)'
_diffrn_ambient_temperature 170(2)
_diffrn_detector 'CCD plate'
_diffrn_measured_fraction_theta_full 0.966
_diffrn_measured_fraction_theta_max 0.966
_diffrn_measurement_device 'Kappa-geometry diffractometer'
_diffrn_measurement_device_type 'Oxford Diffraction XCALIBUR2'
_diffrn_measurement_method
;
        stepped phi-scan over 329 deg
        step 1 deg, exposure time 120 s
;
_diffrn_orient_matrix_UB_11 0.0221894958
_diffrn_orient_matrix_UB_12 0.0592683646
_diffrn_orient_matrix_UB_13 0.0042024186
_diffrn_orient_matrix_UB_21 -0.0287743218
_diffrn_orient_matrix_UB_22 0.0324047828
_diffrn_orient_matrix_UB_23 0.0107130814
_diffrn_orient_matrix_UB_31 0.0200515127
_diffrn_orient_matrix_UB_32 -0.0190795439
_diffrn_orient_matrix_UB_33 0.0312301124
_diffrn_radiation_monochromator graphite
_diffrn_radiation_probe x-ray
_diffrn_radiation_type MoK\a
_diffrn_radiation_wavelength 0.71073
_diffrn_reflns_av_R_equivalents 0.0503
_diffrn_reflns_av_unetI/netI 0.0618
_diffrn_reflns_limit_h_max 17
_diffrn_reflns_limit_h_min -17
_diffrn_reflns_limit_k_max 9
_diffrn_reflns_limit_k_min -10
_diffrn_reflns_limit_l_max 22
_diffrn_reflns_limit_l_min -22
_diffrn_reflns_number 11385
_diffrn_reflns_theta_full 20.82
_diffrn_reflns_theta_max 20.82
_diffrn_reflns_theta_min 2.67
_diffrn_standards_interval_count 50
_diffrn_standards_interval_time 200
_exptl_absorpt_coefficient_mu 0.905
_exptl_absorpt_correction_T_max 1.09924
_exptl_absorpt_correction_T_min 0.93786
_exptl_absorpt_correction_type multi-scan
_exptl_absorpt_process_details
;
        CrysAlis RED, Oxford Diffraction Ltd.,
        Version 1.171.29.8 (release 17-03-2006 CrysAlis171 .NET)
        (compiled Mar 17 2006,10:57:34)
        Empirical absorption correction using spherical harmonics,
 implemented in SCALE3 ABSPACK scaling algorithm.
;
_exptl_crystal_colour red
_exptl_crystal_density_diffrn 1.518
_exptl_crystal_density_method 'not measured'
_exptl_crystal_description 'planar fragment, main face (100)'
_exptl_crystal_F_000 1792
_exptl_crystal_size_max 0.21
_exptl_crystal_size_mid 0.17
_exptl_crystal_size_min 0.02
_refine_diff_density_max 1.364
_refine_diff_density_min -0.367
_refine_diff_density_rms 0.111
_refine_ls_extinction_method none
_refine_ls_goodness_of_fit_ref 1.029
_refine_ls_hydrogen_treatment constr
_refine_ls_matrix_type full
_refine_ls_number_parameters 353
_refine_ls_number_reflns 3863
_refine_ls_number_restraints 133
_refine_ls_restrained_S_all 1.013
_refine_ls_R_factor_all 0.0829
_refine_ls_R_factor_gt 0.0529
_refine_ls_shift/su_max 0
_refine_ls_shift/su_mean 0
_refine_ls_structure_factor_coef Fsqd
_refine_ls_weighting_details 'calc w=1/[\s^2^(Fo^2^)+(0.0982P)^2^+0.0000P] where P=(Fo^2^+2Fc^2^)/3'
_refine_ls_weighting_scheme calc
_refine_ls_wR_factor_gt 0.1422
_refine_ls_wR_factor_ref 0.1539
_reflns_number_gt 2746
_reflns_number_total 3863
_reflns_threshold_expression >2sigma(I)
_cod_data_source_file om900901s_si_002.cif
_cod_data_source_block scarre1-compound8
_cod_depositor_comments
;
The following automatic conversions were performed:

'_diffrn_radiation_probe' value 'X-ray' changed to 'x-ray' according
to the built-in table from CIF Core dictionary named 'cif_core.dic'
version 2.4.1 from 2010-06-29.

Automatic conversion script
Id: cif_fix_values 1673 2011-04-08 12:14:43Z adriana 
;
_cod_database_code 4063470

loop_
_symmetry_equiv_pos_as_xyz
'x, y, z'
'-x, y+1/2, -z+1/2'
'-x, -y, -z'
'x, -y-1/2, z-1/2'

loop_
_atom_site_label
_atom_site_type_symbol
_atom_site_fract_x
_atom_site_fract_y
_atom_site_fract_z
_atom_site_U_iso_or_equiv
_atom_site_adp_type
_atom_site_occupancy
_atom_site_symmetry_multiplicity
_atom_site_calc_flag
_atom_site_refinement_flags
_atom_site_disorder_assembly
_atom_site_disorder_group
O1A O 0.4968(5) 0.9535(10) 0.0560(4) 0.051(2) Uiso 0.75 1 d P A 1
O1D O 0.4840(14) 0.879(3) 0.0267(12) 0.041(7) Uiso 0.25 1 d P B 2
C1A C 0.1759(7) 0.1072(12) 0.2873(5) 0.060(3) Uani 0.75 1 d PU C 1
H1A H 0.2231 0.103 0.3236 0.091 Uiso 0.75 1 calc PR C 1
H1B H 0.1513 0.0194 0.2799 0.091 Uiso 0.75 1 calc PR C 1
H1C H 0.1389 0.1711 0.2958 0.091 Uiso 0.75 1 calc PR C 1
C2A C 0.4599(6) 0.1606(13) 0.3441(6) 0.079(4) Uani 0.75 1 d PU C 1
H2A H 0.4736 0.0932 0.3773 0.119 Uiso 0.75 1 calc PR C 1
H2B H 0.476 0.2482 0.3625 0.119 Uiso 0.75 1 calc PR C 1
H2C H 0.487 0.1411 0.3127 0.119 Uiso 0.75 1 calc PR C 1
C3A C 0.4418(7) 0.2597(12) 0.1329(5) 0.068(3) Uani 0.75 1 d PU C 1
H3A H 0.4854 0.3228 0.1412 0.102 Uiso 0.75 1 calc PR C 1
H3B H 0.3952 0.2989 0.103 0.102 Uiso 0.75 1 calc PR C 1
H3C H 0.4561 0.1781 0.115 0.102 Uiso 0.75 1 calc PR C 1
C4A C 0.1608(6) 0.2144(11) 0.0706(5) 0.058(3) Uani 0.75 1 d PU C 1
H4A H 0.1505 0.2739 0.0336 0.07 Uiso 0.75 1 calc PR C 1
H4B H 0.1497 0.1227 0.0545 0.07 Uiso 0.75 1 calc PR C 1
C5A C 0.1052(8) 0.2480(15) 0.1053(6) 0.052(4) Uiso 0.75 1 d PU C 1
H5A H 0.0516 0.2448 0.0755 0.062 Uiso 0.75 1 calc PR C 1
H5B H 0.1152 0.3407 0.1202 0.062 Uiso 0.75 1 calc PR C 1
C6A C 0.1072(6) 0.1583(11) 0.1629(6) 0.059(3) Uani 0.75 1 d PU C 1
H6A H 0.0928 0.0664 0.1483 0.07 Uiso 0.75 1 calc PR C 1
H6B H 0.0681 0.1909 0.1829 0.07 Uiso 0.75 1 calc PR C 1
C11A C 0.2492(6) -0.1350(15) 0.1715(8) 0.022(5) Uiso 0.5 1 d PGU C 1
H11A H 0.1947 -0.145 0.1662 0.027 Uiso 0.5 1 calc PR C 1
C12A C 0.3104(12) -0.1474(15) 0.2289(5) 0.028(5) Uiso 0.5 1 d PGU C 1
H12A H 0.3041 -0.1672 0.2688 0.034 Uiso 0.5 1 calc PR C 1
C13A C 0.3827(7) -0.1250(16) 0.2162(7) 0.039(5) Uiso 0.5 1 d PGU C 1
H13A H 0.4333 -0.1272 0.2462 0.047 Uiso 0.5 1 calc PR C 1
C14A C 0.3662(9) -0.0987(15) 0.1509(8) 0.032(5) Uiso 0.5 1 d PGU C 1
H14A H 0.4037 -0.0803 0.1295 0.038 Uiso 0.5 1 calc PR C 1
C15A C 0.2836(10) -0.1049(14) 0.1233(4) 0.030(5) Uiso 0.5 1 d PGU C 1
H15A H 0.2563 -0.0913 0.0801 0.037 Uiso 0.5 1 calc PR C 1
C21A C 0.2270(6) 0.507(2) 0.2184(9) 0.034(7) Uiso 0.5 1 d PGU C 1
H21A H 0.1716 0.5069 0.2009 0.041 Uiso 0.5 1 calc PR C 1
C22A C 0.2821(13) 0.5377(19) 0.1858(6) 0.044(6) Uiso 0.5 1 d PGU C 1
H22A H 0.27 0.5611 0.1426 0.052 Uiso 0.5 1 calc PR C 1
C23A C 0.3585(9) 0.5269(19) 0.2289(11) 0.048(7) Uiso 0.5 1 d PGU C 1
H23A H 0.4065 0.5419 0.2197 0.057 Uiso 0.5 1 calc PR C 1
C24A C 0.3506(9) 0.4900(19) 0.2883(7) 0.043(7) Uiso 0.5 1 d PGU C 1
H24A H 0.3924 0.4758 0.3258 0.051 Uiso 0.5 1 calc PR C 1
C25A C 0.2694(11) 0.478(2) 0.2818(8) 0.050(9) Uiso 0.5 1 d PGU C 1
H25A H 0.2472 0.4542 0.3141 0.06 Uiso 0.5 1 calc PR C 1
S1A S 0.20198(19) 0.1583(3) 0.21944(16) 0.0348(8) Uani 0.75 1 d PU C 1
S2A S 0.3545(2) 0.1592(4) 0.30652(17) 0.0462(10) Uani 0.75 1 d PU C 1
S3A S 0.4209(2) 0.2216(4) 0.20566(19) 0.0468(10) Uani 0.75 1 d PU C 1
S4A S 0.2671(2) 0.2255(3) 0.11485(15) 0.0402(9) Uani 0.75 1 d PU C 1
Mo1A Mo 0.31377(5) 0.06606(8) 0.19845(4) 0.0342(3) Uani 0.75 1 d PU C 1
Mo2A Mo 0.30192(5) 0.31854(8) 0.22061(4) 0.0319(3) Uani 0.75 1 d PU C 1
C1D C 0.1608(6) 0.2144(11) 0.0706(5) 0.058(3) Uani 0.25 1 d PU D 2
H1D H 0.2043 0.2357 0.0539 0.088 Uiso 0.25 1 calc PR D 2
H1E H 0.1225 0.2869 0.0609 0.088 Uiso 0.25 1 calc PR D 2
H1F H 0.1355 0.1322 0.0513 0.088 Uiso 0.25 1 calc PR D 2
C2D C 0.4418(7) 0.2597(12) 0.1329(5) 0.068(3) Uani 0.25 1 d PU D 2
H2D H 0.4506 0.227 0.0941 0.102 Uiso 0.25 1 calc PR D 2
H2E H 0.473 0.2072 0.1686 0.102 Uiso 0.25 1 calc PR D 2
H2F H 0.4575 0.3531 0.1391 0.102 Uiso 0.25 1 calc PR D 2
C3D C 0.4599(6) 0.1606(13) 0.3441(6) 0.079(4) Uani 0.25 1 d PU D 2
H3D H 0.5051 0.2173 0.3638 0.119 Uiso 0.25 1 calc PR D 2
H3E H 0.4756 0.0672 0.3504 0.119 Uiso 0.25 1 calc PR D 2
H3F H 0.418 0.1781 0.3631 0.119 Uiso 0.25 1 calc PR D 2
C4D C 0.1759(7) 0.1072(12) 0.2873(5) 0.060(3) Uani 0.25 1 d PU D 2
H4D H 0.1638 0.0123 0.2776 0.073 Uiso 0.25 1 calc PR D 2
H4E H 0.1725 0.1242 0.3302 0.073 Uiso 0.25 1 calc PR D 2
C5D C 0.120(3) 0.186(5) 0.244(2) 0.062(13) Uiso 0.25 1 d PU D 2
H5D H 0.1344 0.28 0.2533 0.074 Uiso 0.25 1 calc PR D 2
H5E H 0.0686 0.172 0.2517 0.074 Uiso 0.25 1 calc PR D 2
C6D C 0.1072(6) 0.1583(11) 0.1629(6) 0.059(3) Uani 0.25 1 d PU D 2
H6D H 0.0924 0.0648 0.1518 0.07 Uiso 0.25 1 calc PR D 2
H6E H 0.0654 0.2165 0.137 0.07 Uiso 0.25 1 calc PR D 2
C11D C 0.2606(8) -0.1217(15) 0.1504(9) 0.045(6) Uiso 0.5 1 d PGU D 2
H11D H 0.2099 -0.1196 0.1207 0.054 Uiso 0.5 1 calc PR D 2
C12D C 0.3327(14) -0.0984(16) 0.1374(6) 0.053(7) Uiso 0.5 1 d PGU D 2
H12D H 0.3386 -0.0781 0.0974 0.063 Uiso 0.5 1 calc PR D 2
C13D C 0.3943(7) -0.1111(15) 0.1946(11) 0.047(7) Uiso 0.5 1 d PGU D 2
H13D H 0.4487 -0.1006 0.1997 0.056 Uiso 0.5 1 calc PR D 2
C14D C 0.3603(12) -0.1421(16) 0.2430(5) 0.058(6) Uiso 0.5 1 d PGU D 2
H14D H 0.3879 -0.156 0.2861 0.069 Uiso 0.5 1 calc PR D 2
C15D C 0.2777(10) -0.1486(16) 0.2157(10) 0.051(7) Uiso 0.5 1 d PGU D 2
H15D H 0.2404 -0.1677 0.2373 0.061 Uiso 0.5 1 calc PR D 2
C21D C 0.2267(7) 0.495(2) 0.2368(10) 0.045(8) Uiso 0.5 1 d PGU D 2
H21D H 0.1739 0.4832 0.2366 0.055 Uiso 0.5 1 calc PR D 2
C22D C 0.2941(12) 0.4814(19) 0.2899(6) 0.035(7) Uiso 0.5 1 d PGU D 2
H22D H 0.2942 0.4594 0.3314 0.042 Uiso 0.5 1 calc PR D 2
C23D C 0.3613(7) 0.5067(19) 0.2701(8) 0.039(6) Uiso 0.5 1 d PGU D 2
H23D H 0.4142 0.5046 0.296 0.047 Uiso 0.5 1 calc PR D 2
C24D C 0.3355(10) 0.5357(18) 0.2047(8) 0.033(5) Uiso 0.5 1 d PGU D 2
H24D H 0.3681 0.5564 0.1792 0.039 Uiso 0.5 1 calc PR D 2
C25D C 0.2523(10) 0.5283(19) 0.1842(6) 0.042(7) Uiso 0.5 1 d PGU D 2
H25D H 0.2196 0.5432 0.1425 0.051 Uiso 0.5 1 calc PR D 2
S1D S 0.1957(6) 0.1943(10) 0.1499(5) 0.039(3) Uiso 0.25 1 d PU D 2
S2D S 0.3420(6) 0.2450(11) 0.1272(5) 0.043(3) Uiso 0.25 1 d PU D 2
S3D S 0.4240(6) 0.1968(11) 0.2585(5) 0.040(3) Uiso 0.25 1 d PU D 2
S4D S 0.2790(6) 0.1427(11) 0.2854(5) 0.041(3) Uiso 0.25 1 d PU D 2
Mo1D Mo 0.31377(5) 0.06606(8) 0.19845(4) 0.0342(3) Uani 0.25 1 d PU D 2
Mo2D Mo 0.30192(5) 0.31854(8) 0.22061(4) 0.0319(3) Uani 0.25 1 d PU D 2
C30 C 0.1157(3) 0.7793(6) 0.3662(2) 0.035(2) Uani 1 1 d GU . .
C31 C 0.1248(4) 0.7264(6) 0.3108(3) 0.051(3) Uani 1 1 d GU . .
H31 H 0.1627 0.6584 0.3141 0.062 Uiso 1 1 calc R . .
C32 C 0.0819(5) 0.7671(7) 0.2516(2) 0.067(3) Uani 1 1 d GU . .
H32 H 0.0923 0.7299 0.2157 0.08 Uiso 1 1 calc R . .
C33 C 0.0247(4) 0.8606(7) 0.2440(3) 0.067(3) Uani 1 1 d GU . .
H33 H -0.0075 0.8841 0.2032 0.08 Uiso 1 1 calc R . .
C34 C 0.0141(3) 0.9205(6) 0.2967(4) 0.060(3) Uani 1 1 d GU . .
H34 H -0.0232 0.9897 0.2924 0.072 Uiso 1 1 calc R . .
C35 C 0.0580(4) 0.8792(6) 0.3551(3) 0.041(2) Uani 1 1 d GU . .
H35 H 0.049 0.9207 0.3906 0.05 Uiso 1 1 calc R . .
C40 C 0.2500(3) 0.8246(7) 0.4563(3) 0.039(2) Uani 1 1 d GU . .
C41 C 0.2875(4) 0.8606(8) 0.4122(2) 0.064(3) Uani 1 1 d GU . .
H41 H 0.2649 0.8361 0.3694 0.076 Uiso 1 1 calc R . .
C42 C 0.3582(4) 0.9324(9) 0.4297(4) 0.088(4) Uani 1 1 d GU . .
H42 H 0.3845 0.9535 0.3996 0.106 Uiso 1 1 calc R . .
C43 C 0.3885(4) 0.9717(9) 0.4917(4) 0.092(5) Uani 1 1 d GU . .
H43 H 0.4344 1.025 0.5038 0.111 Uiso 1 1 calc R . .
C44 C 0.3539(4) 0.9359(9) 0.5353(3) 0.085(4) Uani 1 1 d GU . .
H44 H 0.3768 0.9592 0.5781 0.102 Uiso 1 1 calc R . .
C45 C 0.2860(4) 0.8660(8) 0.5172(3) 0.056(3) Uani 1 1 d GU . .
H45 H 0.2617 0.844 0.5485 0.067 Uiso 1 1 calc R . .
C50 C 0.1205(3) 0.7521(6) 0.4868(3) 0.037(2) Uani 1 1 d GU . .
C51 C 0.0858(3) 0.6472(5) 0.5097(3) 0.036(2) Uani 1 1 d GU . .
H51 H 0.0922 0.5596 0.4963 0.043 Uiso 1 1 calc R . .
C52 C 0.0432(3) 0.6656(6) 0.5503(3) 0.046(3) Uani 1 1 d GU . .
H52 H 0.0207 0.5913 0.5648 0.055 Uiso 1 1 calc R . .
C53 C 0.0321(4) 0.7920(7) 0.5709(3) 0.055(3) Uani 1 1 d GU . .
H53 H 0.0009 0.8055 0.5983 0.066 Uiso 1 1 calc R . .
C54 C 0.0666(4) 0.8955(6) 0.5510(3) 0.062(3) Uani 1 1 d GU . .
H54 H 0.0611 0.9823 0.5657 0.075 Uiso 1 1 calc R . .
C55 C 0.1095(4) 0.8770(5) 0.5099(3) 0.053(3) Uani 1 1 d GU . .
H55 H 0.1326 0.952 0.4965 0.063 Uiso 1 1 calc R . .
C60 C 0.1941(4) 0.5769(5) 0.4327(3) 0.035(2) Uani 1 1 d GU . .
C61 C 0.1418(3) 0.4785(6) 0.4037(3) 0.042(2) Uani 1 1 d GU . .
H61 H 0.0895 0.5043 0.382 0.051 Uiso 1 1 calc R . .
C62 C 0.1601(4) 0.3471(6) 0.4041(3) 0.050(3) Uani 1 1 d GU . .
H62 H 0.1204 0.2857 0.3833 0.06 Uiso 1 1 calc R . .
C63 C 0.2340(4) 0.3014(5) 0.4336(3) 0.055(3) Uani 1 1 d GU . .
H63 H 0.2467 0.2098 0.4339 0.066 Uiso 1 1 calc R . .
C64 C 0.2897(3) 0.3957(7) 0.4630(3) 0.058(3) Uani 1 1 d GU . .
H64 H 0.3418 0.3686 0.4843 0.069 Uiso 1 1 calc R . .
C65 C 0.2697(3) 0.5293(6) 0.4615(3) 0.049(3) Uani 1 1 d GU . .
H65 H 0.3095 0.5914 0.4811 0.059 Uiso 1 1 calc R . .
B B 0.1701(6) 0.7321(12) 0.4340(5) 0.038(2) Uani 1 1 d U . .

loop_
_atom_site_aniso_label
_atom_site_aniso_U_11
_atom_site_aniso_U_22
_atom_site_aniso_U_33
_atom_site_aniso_U_23
_atom_site_aniso_U_13
_atom_site_aniso_U_12
C1A 0.065(8) 0.055(8) 0.075(7) -0.013(6) 0.043(6) -0.018(6)
C2A 0.055(7) 0.085(11) 0.071(8) 0.025(7) -0.023(5) -0.024(6)
C3A 0.073(8) 0.066(9) 0.081(8) -0.002(7) 0.049(7) -0.011(6)
C4A 0.061(6) 0.042(8) 0.055(6) -0.014(5) -0.009(4) 0.009(5)
C6A 0.032(4) 0.041(8) 0.093(7) -0.011(6) 0.005(5) -0.001(4)
S1A 0.0370(18) 0.022(2) 0.048(2) -0.0068(16) 0.0158(16) 0.0006(14)
S2A 0.051(2) 0.039(2) 0.040(2) 0.0065(17) 0.0015(17) -0.0041(17)
S3A 0.0358(19) 0.037(2) 0.069(3) -0.0094(19) 0.0177(18) -0.0067(16)
S4A 0.056(2) 0.030(2) 0.034(2) -0.0055(15) 0.0129(17) 0.0026(17)
Mo1A 0.0340(5) 0.0209(5) 0.0486(6) -0.0033(4) 0.0135(4) 0.0015(4)
Mo2A 0.0405(5) 0.0201(5) 0.0348(6) -0.0041(4) 0.0105(4) -0.0008(4)
C1D 0.061(6) 0.042(8) 0.055(6) -0.014(5) -0.009(4) 0.009(5)
C2D 0.073(8) 0.066(9) 0.081(8) -0.002(7) 0.049(7) -0.011(6)
C3D 0.055(7) 0.085(11) 0.071(8) 0.025(7) -0.023(5) -0.024(6)
C4D 0.065(8) 0.055(8) 0.075(7) -0.013(6) 0.043(6) -0.018(6)
C6D 0.032(4) 0.041(8) 0.093(7) -0.011(6) 0.005(5) -0.001(4)
Mo1D 0.0340(5) 0.0209(5) 0.0486(6) -0.0033(4) 0.0135(4) 0.0015(4)
Mo2D 0.0405(5) 0.0201(5) 0.0348(6) -0.0041(4) 0.0105(4) -0.0008(4)
C30 0.042(5) 0.028(6) 0.034(5) -0.002(4) 0.010(4) -0.005(4)
C31 0.063(7) 0.053(8) 0.030(5) 0.000(5) 0.001(5) 0.014(5)
C32 0.114(10) 0.034(8) 0.035(6) 0.004(5) -0.005(6) -0.010(6)
C33 0.073(8) 0.048(8) 0.048(6) 0.021(5) -0.031(6) -0.024(5)
C34 0.033(6) 0.043(7) 0.095(8) 0.032(6) 0.006(6) -0.001(5)
C35 0.031(6) 0.041(6) 0.054(6) 0.013(5) 0.016(5) -0.004(4)
C40 0.040(5) 0.040(6) 0.038(5) 0.013(5) 0.012(4) 0.006(4)
C41 0.048(7) 0.094(10) 0.047(6) 0.026(6) 0.012(5) -0.005(6)
C42 0.054(8) 0.123(13) 0.090(8) 0.050(9) 0.025(7) -0.013(7)
C43 0.049(8) 0.102(12) 0.117(9) 0.012(9) 0.011(7) -0.034(7)
C44 0.051(8) 0.112(12) 0.080(8) -0.008(8) 0.001(6) -0.031(7)
C45 0.044(6) 0.070(8) 0.050(6) -0.006(6) 0.008(5) -0.019(5)
C50 0.032(5) 0.045(6) 0.032(6) -0.004(4) 0.005(4) 0.000(4)
C51 0.024(5) 0.045(6) 0.037(6) -0.001(5) 0.005(4) 0.001(4)
C52 0.035(6) 0.063(6) 0.040(7) 0.003(5) 0.013(5) -0.009(5)
C53 0.046(7) 0.081(8) 0.042(7) -0.007(6) 0.020(5) 0.007(6)
C54 0.062(8) 0.057(7) 0.078(9) -0.032(6) 0.036(6) -0.013(6)
C55 0.058(7) 0.045(6) 0.061(8) -0.014(5) 0.028(6) -0.012(6)
C60 0.036(5) 0.048(5) 0.024(6) -0.001(4) 0.011(4) 0.002(4)
C61 0.041(5) 0.042(5) 0.045(7) -0.002(5) 0.016(5) 0.008(4)
C62 0.060(6) 0.040(6) 0.051(7) -0.010(5) 0.019(5) 0.001(5)
C63 0.075(7) 0.045(6) 0.049(8) 0.013(5) 0.026(6) 0.019(5)
C64 0.056(6) 0.064(7) 0.050(8) 0.013(6) 0.012(6) 0.027(5)
C65 0.054(6) 0.059(6) 0.030(6) -0.003(5) 0.003(5) 0.015(5)
B 0.035(6) 0.044(6) 0.033(5) 0.000(5) 0.007(4) 0.003(4)

loop_
_atom_type_symbol
_atom_type_description
_atom_type_scat_dispersion_real
_atom_type_scat_dispersion_imag
_atom_type_scat_source
C C 0.0033 0.0016 'International Tables Vol C Tables 4.2.6.8 and 6.1.1.4'
H H 0 0 'International Tables Vol C Tables 4.2.6.8 and 6.1.1.4'
O O 0.0106 0.006 'International Tables Vol C Tables 4.2.6.8 and 6.1.1.4'
S S 0.1246 0.1234 'International Tables Vol C Tables 4.2.6.8 and 6.1.1.4'
Mo Mo -1.6832 0.6857 'International Tables Vol C Tables 4.2.6.8 and 6.1.1.4'
B B 0.0013 0.0007 'International Tables Vol C Tables 4.2.6.8 and 6.1.1.4'

loop_
_geom_angle_atom_site_label_1
_geom_angle_atom_site_label_2
_geom_angle_atom_site_label_3
_geom_angle
_geom_angle_site_symmetry_1
_geom_angle_site_symmetry_3
_geom_angle_publ_flag
C5A C4A S4A 116.8(9) . . ?
C4A C5A C6A 116.4(11) . . ?
C5A C6A S1A 111.4(8) . . ?
C12A C11A C15A 108 . . ?
C12A C11A Mo1A 69.7(5) . . ?
C15A C11A Mo1A 73.5(5) . . ?
C13A C12A C11A 108 . . ?
C13A C12A Mo1A 71.5(5) . . ?
C11A C12A Mo1A 74.2(5) . . ?
C14A C13A C12A 108 . . ?
C14A C13A Mo1A 74.0(5) . . ?
C12A C13A Mo1A 71.9(5) . . ?
C13A C14A C15A 108 . . ?
C13A C14A Mo1A 69.8(5) . . ?
C15A C14A Mo1A 73.8(5) . . ?
C14A C15A C11A 108 . . ?
C14A C15A Mo1A 70.8(5) . . ?
C11A C15A Mo1A 71.1(5) . . ?
C22A C21A C25A 108 . . ?
C22A C21A Mo2A 72.8(7) . . ?
C25A C21A Mo2A 71.0(6) . . ?
C23A C22A C21A 108 . . ?
C23A C22A Mo2A 71.5(6) . . ?
C21A C22A Mo2A 71.6(7) . . ?
C24A C23A C22A 108 . . ?
C24A C23A Mo2A 71.0(7) . . ?
C22A C23A Mo2A 72.9(6) . . ?
C23A C24A C25A 108 . . ?
C23A C24A Mo2A 73.1(7) . . ?
C25A C24A Mo2A 72.0(7) . . ?
C24A C25A C21A 108 . . ?
C24A C25A Mo2A 71.8(7) . . ?
C21A C25A Mo2A 73.1(6) . . ?
C6A S1A C1A 99.5(6) . . ?
C6A S1A Mo1A 122.6(4) . . ?
C1A S1A Mo1A 120.1(4) . . ?
C6A S1A Mo2A 123.6(4) . . ?
C1A S1A Mo2A 124.4(4) . . ?
Mo1A S1A Mo2A 66.37(9) . . ?
C2A S2A Mo2A 117.1(4) . . ?
C2A S2A Mo1A 114.4(5) . . ?
Mo2A S2A Mo1A 63.82(9) . . ?
C3A S3A Mo1A 116.4(4) . . ?
C3A S3A Mo2A 117.1(4) . . ?
Mo1A S3A Mo2A 64.59(9) . . ?
C4A S4A Mo1A 115.6(4) . . ?
C4A S4A Mo2A 117.4(4) . . ?
Mo1A S4A Mo2A 65.18(9) . . ?
C13A Mo1A C12A 36.6(2) . . ?
C13A Mo1A C14A 36.2(2) . . ?
C12A Mo1A C14A 60.3(3) . . ?
C13A Mo1A C11A 60.2(3) . . ?
C12A Mo1A C11A 36.1(2) . . ?
C14A Mo1A C11A 59.5(2) . . ?
C13A Mo1A C15A 59.8(3) . . ?
C12A Mo1A C15A 59.7(3) . . ?
C14A Mo1A C15A 35.45(19) . . ?
C11A Mo1A C15A 35.39(18) . . ?
C13A Mo1A S1A 138.4(5) . . ?
C12A Mo1A S1A 102.4(4) . . ?
C14A Mo1A S1A 148.3(4) . . ?
C11A Mo1A S1A 90.6(3) . . ?
C15A Mo1A S1A 113.6(4) . . ?
C13A Mo1A S4A 138.5(5) . . ?
C12A Mo1A S4A 146.2(4) . . ?
C14A Mo1A S4A 102.7(4) . . ?
C11A Mo1A S4A 110.5(4) . . ?
C15A Mo1A S4A 89.2(3) . . ?
S1A Mo1A S4A 76.90(12) . . ?
C13A Mo1A S3A 99.2(4) . . ?
C12A Mo1A S3A 132.9(5) . . ?
C14A Mo1A S3A 94.3(3) . . ?
C11A Mo1A S3A 153.8(3) . . ?
C15A Mo1A S3A 121.8(4) . . ?
S1A Mo1A S3A 115.13(12) . . ?
S4A Mo1A S3A 72.96(13) . . ?
C13A Mo1A S2A 99.5(4) . . ?
C12A Mo1A S2A 95.5(3) . . ?
C14A Mo1A S2A 132.4(5) . . ?
C11A Mo1A S2A 124.1(4) . . ?
C15A Mo1A S2A 155.1(3) . . ?
S1A Mo1A S2A 71.42(12) . . ?
S4A Mo1A S2A 115.50(12) . . ?
S3A Mo1A S2A 72.28(13) . . ?
C13A Mo1A Mo2A 150.3(3) . . ?
C12A Mo1A Mo2A 149.2(3) . . ?
C14A Mo1A Mo2A 148.5(3) . . ?
C11A Mo1A Mo2A 146.9(3) . . ?
C15A Mo1A Mo2A 146.5(3) . . ?
S1A Mo1A Mo2A 57.37(8) . . ?
S4A Mo1A Mo2A 57.87(8) . . ?
S3A Mo1A Mo2A 57.87(9) . . ?
S2A Mo1A Mo2A 57.67(9) . . ?
C24A Mo2A C25A 36.1(3) . . ?
C24A Mo2A C23A 35.9(2) . . ?
C25A Mo2A C23A 59.9(3) . . ?
C24A Mo2A C21A 59.9(3) . . ?
C25A Mo2A C21A 35.9(3) . . ?
C23A Mo2A C21A 59.5(3) . . ?
C24A Mo2A C22A 59.6(3) . . ?
C25A Mo2A C22A 59.6(3) . . ?
C23A Mo2A C22A 35.6(2) . . ?
C21A Mo2A C22A 35.6(2) . . ?
C24A Mo2A S1A 130.6(6) . . ?
C25A Mo2A S1A 99.1(4) . . ?
C23A Mo2A S1A 156.4(3) . . ?
C21A Mo2A S1A 97.5(4) . . ?
C22A Mo2A S1A 126.5(6) . . ?
C24A Mo2A S4A 149.9(5) . . ?
C25A Mo2A S4A 143.9(5) . . ?
C23A Mo2A S4A 114.0(5) . . ?
C21A Mo2A S4A 108.4(5) . . ?
C22A Mo2A S4A 94.2(4) . . ?
S1A Mo2A S4A 75.86(11) . . ?
C24A Mo2A S3A 102.5(5) . . ?
C25A Mo2A S3A 138.1(5) . . ?
C23A Mo2A S3A 89.8(3) . . ?
C21A Mo2A S3A 147.5(5) . . ?
C22A Mo2A S3A 112.6(5) . . ?
S1A Mo2A S3A 113.70(11) . . ?
S4A Mo2A S3A 72.38(12) . . ?
C24A Mo2A S2A 89.9(4) . . ?
C25A Mo2A S2A 95.8(4) . . ?
C23A Mo2A S2A 118.3(6) . . ?
C21A Mo2A S2A 129.5(5) . . ?
C22A Mo2A S2A 149.5(4) . . ?
S1A Mo2A S2A 71.32(12) . . ?
S4A Mo2A S2A 115.41(12) . . ?
S3A Mo2A S2A 72.53(13) . . ?
C24A Mo2A Mo1A 145.5(3) . . ?
C25A Mo2A Mo1A 147.6(4) . . ?
C23A Mo2A Mo1A 147.3(3) . . ?
C21A Mo2A Mo1A 151.0(4) . . ?
C22A Mo2A Mo1A 150.7(3) . . ?
S1A Mo2A Mo1A 56.26(8) . . ?
S4A Mo2A Mo1A 56.95(8) . . ?
S3A Mo2A Mo1A 57.55(9) . . ?
S2A Mo2A Mo1A 58.51(9) . . ?
C12D C11D C15D 108 . . ?
C11D C12D C13D 108 . . ?
C14D C13D C12D 108 . . ?
C13D C14D C15D 108 . . ?
C14D C15D C11D 108 . . ?
C22D C21D C25D 108 . . ?
C23D C22D C21D 108 . . ?
C22D C23D C24D 108 . . ?
C25D C24D C23D 108 . . ?
C24D C25D C21D 108 . . ?
C31 C30 C35 112.8 . . ?
C31 C30 B 121.4(6) . . ?
C35 C30 B 125.7(6) . . ?
C32 C31 C30 123.7 . . ?
C33 C32 C31 120.6 . . ?
C32 C33 C34 118.9 . . ?
C35 C34 C33 119.3 . . ?
C34 C35 C30 124.6 . . ?
C45 C40 C41 115.7 . . ?
C45 C40 B 124.9(6) . . ?
C41 C40 B 119.3(6) . . ?
C40 C41 C42 121.3 . . ?
C43 C42 C41 118.5 . . ?
C44 C43 C42 121.1 . . ?
C43 C44 C45 119.2 . . ?
C44 C45 C40 124.1 . . ?
C55 C50 C51 115 . . ?
C55 C50 B 121.7(6) . . ?
C51 C50 B 123.2(6) . . ?
C52 C51 C50 122.6 . . ?
C51 C52 C53 120.6 . . ?
C54 C53 C52 118.4 . . ?
C53 C54 C55 121 . . ?
C54 C55 C50 122.4 . . ?
C61 C60 C65 113.3 . . ?
C61 C60 B 123.5(6) . . ?
C65 C60 B 123.2(6) . . ?
C62 C61 C60 124.4 . . ?
C61 C62 C63 121.7 . . ?
C62 C63 C64 116.7 . . ?
C63 C64 C65 120.5 . . ?
C64 C65 C60 123.4 . . ?
C30 B C60 111.0(7) . . ?
C30 B C40 110.0(8) . . ?
C60 B C40 109.8(7) . . ?
C30 B C50 109.0(7) . . ?
C60 B C50 108.9(7) . . ?
C40 B C50 108.0(7) . . ?

loop_
_geom_bond_atom_site_label_1
_geom_bond_atom_site_label_2
_geom_bond_distance
_geom_bond_site_symmetry_2
_geom_bond_publ_flag
C1A S1A 1.786(11) . ?
C2A S2A 1.820(11) . ?
C3A S3A 1.810(11) . ?
C4A C5A 1.468(17) . ?
C4A S4A 1.864(11) . ?
C5A C6A 1.562(18) . ?
C6A S1A 1.783(10) . ?
C11A C12A 1.42 . ?
C11A C15A 1.42 . ?
C11A Mo1A 2.321(13) . ?
C12A C13A 1.42 . ?
C12A Mo1A 2.262(14) . ?
C13A C14A 1.42 . ?
C13A Mo1A 2.257(15) . ?
C14A C15A 1.42 . ?
C14A Mo1A 2.312(14) . ?
C15A Mo1A 2.351(13) . ?
C21A C22A 1.42 . ?
C21A C25A 1.42 . ?
C21A Mo2A 2.318(18) . ?
C22A C23A 1.42 . ?
C22A Mo2A 2.333(17) . ?
C23A C24A 1.42 . ?
C23A Mo2A 2.314(17) . ?
C24A C25A 1.42 . ?
C24A Mo2A 2.287(17) . ?
C25A Mo2A 2.290(18) . ?
S1A Mo1A 2.371(3) . ?
S1A Mo2A 2.402(3) . ?
S2A Mo2A 2.460(4) . ?
S2A Mo1A 2.482(4) . ?
S3A Mo1A 2.441(3) . ?
S3A Mo2A 2.450(4) . ?
S4A Mo1A 2.413(4) . ?
S4A Mo2A 2.438(3) . ?
Mo1A Mo2A 2.6126(12) . ?
C11D C12D 1.42 . ?
C11D C15D 1.42 . ?
C12D C13D 1.42 . ?
C13D C14D 1.42 . ?
C14D C15D 1.42 . ?
C21D C22D 1.42 . ?
C21D C25D 1.42 . ?
C22D C23D 1.42 . ?
C23D C24D 1.42 . ?
C24D C25D 1.42 . ?
C30 C31 1.3987 . ?
C30 C35 1.4089 . ?
C30 B 1.605(12) . ?
C31 C32 1.3752 . ?
C32 C33 1.3631 . ?
C33 C34 1.382 . ?
C34 C35 1.3682 . ?
C40 C45 1.3821 . ?
C40 C41 1.3907 . ?
C40 B 1.654(12) . ?
C41 C42 1.4057 . ?
C42 C43 1.383 . ?
C43 C44 1.3439 . ?
C44 C45 1.3555 . ?
C50 C55 1.3953 . ?
C50 C51 1.3955 . ?
C50 B 1.683(12) . ?
C51 C52 1.3567 . ?
C52 C53 1.3882 . ?
C53 C54 1.3523 . ?
C54 C55 1.3699 . ?
C60 C61 1.384 . ?
C60 C65 1.3951 . ?
C60 B 1.625(13) . ?
C61 C62 1.3634 . ?
C62 C63 1.3679 . ?
C63 C64 1.3912 . ?
C64 C65 1.3913 . ?
